data_2209742
loop_
_publ_author_name
'F\'abry, Jan'
'Du\<sek, Michal'
'Krupkov\'a, Radmila'
'Van\<ek, P\<remysl'

_publ_section_title
;
 Ethylenediammonium fluorotrioxophosphate at 150 K
;
_journal_coeditor_code BH2026
_journal_issue 8
_journal_name_full 'Acta Crystallographica Section E'
_journal_page_first o3217
_journal_page_last o3219
_journal_paper_doi 10.1107/S1600536806025396
_journal_volume 62
_journal_year 2006
_chemical_formula_iupac 'C2 H10 N2 2+, F O3 P 2-'
_chemical_formula_moiety 'C2 H10 N2 2+, F O3 P 2-'
_chemical_formula_sum 'C2 H10 F N2 O3 P'
_chemical_formula_weight 160.1
_chemical_name_systematic
;
Ethylenediammonium fluorotrioxophosphate
;
_space_group_IT_number 61
_symmetry_cell_setting orthorhombic
_symmetry_space_group_name_Hall '-P 2ac 2ab'
_symmetry_space_group_name_H-M 'P b c a'
_cell_angle_alpha 90
_cell_angle_beta 90
_cell_angle_gamma 90
_cell_formula_units_Z 8
_cell_length_a 6.7916(10)
_cell_length_b 12.694(9)
_cell_length_c 15.930(7)
_cell_measurement_reflns_used 16882
_cell_measurement_temperature 150
_cell_measurement_theta_max 28.16
_cell_measurement_theta_min 3.21
_cell_volume 1373.4(12)
_computing_cell_refinement 'CrysAlis RED (Oxford Diffraction, 2005)'
_computing_data_collection 'CrysAlis CCD (Oxford Diffraction, 2005)'
_computing_data_reduction 'CrysAlis RED'
_computing_molecular_graphics 'ORTEP-3 for Windows (Farrugia, 1997)'
_computing_publication_material JANA2000
_computing_structure_refinement JANA2000
_computing_structure_solution 'JANA2000 (Pet\<r\'i\<cek <i>et al.</i>,  2005)'
_diffrn_ambient_temperature 150
_diffrn_detector_area_resol_mean 8.3438
_diffrn_measured_fraction_theta_full 0.996
_diffrn_measured_fraction_theta_max 0.95
_diffrn_measurement_device_type 'Oxford Diffraction XCalibur-2 CCD'
_diffrn_measurement_method \w
_diffrn_radiation_monochromator graphite
_diffrn_radiation_source 'Enhance (Mo) X-ray Source'
_diffrn_radiation_type 'Mo K\a'
_diffrn_radiation_wavelength 0.71069
_diffrn_reflns_av_R_equivalents 0.0173
_diffrn_reflns_av_sigmaI/netI 0.0115
_diffrn_reflns_limit_h_max 8
_diffrn_reflns_limit_h_min -8
_diffrn_reflns_limit_k_max 16
_diffrn_reflns_limit_k_min -16
_diffrn_reflns_limit_l_max 20
_diffrn_reflns_limit_l_min -20
_diffrn_reflns_number 16882
_diffrn_reflns_reduction_process
;
Integration of the CCD images was done by program CrysAlis RED
(Oxford Diffraction, 2005)
;
_diffrn_reflns_theta_full 26.50
_diffrn_reflns_theta_max 28.16
_diffrn_reflns_theta_min 3.21
_diffrn_standards_decay_% 0
_diffrn_standards_interval_count 0
_diffrn_standards_interval_time 0
_diffrn_standards_number 0
_exptl_absorpt_coefficient_mu 0.365
_exptl_absorpt_correction_type none
_exptl_crystal_colour colourless
_exptl_crystal_density_diffrn 1.5480
_exptl_crystal_density_method 'not measured'
_exptl_crystal_description plate
_exptl_crystal_F_000 672
_exptl_crystal_size_max 0.41
_exptl_crystal_size_mid 0.32
_exptl_crystal_size_min 0.25
_refine_diff_density_max 0.23
_refine_diff_density_min -0.25
_refine_ls_extinction_coef 0.0029(8)
_refine_ls_extinction_method 'B--C type 1 Lorentzian isotropic (Becker & Coppens, 1974)'
_refine_ls_goodness_of_fit_ref 1.41
_refine_ls_hydrogen_treatment mixed
_refine_ls_number_constraints 22
_refine_ls_number_parameters 101
_refine_ls_number_reflns 1588
_refine_ls_number_restraints 0
_refine_ls_R_factor_all 0.0312
_refine_ls_R_factor_gt 0.0246
_refine_ls_shift/su_max 0.001
_refine_ls_shift/su_mean 0.0001
_refine_ls_structure_factor_coef Fsqd
_refine_ls_weighting_details 'w = 1/(\s^2^(I)+0.0016I^2^)'
_refine_ls_weighting_scheme sigma
_refine_ls_wR_factor_gt 0.0746
_refine_ls_wR_factor_ref 0.0758
_reflns_number_gt 1259
_reflns_number_total 1588
_reflns_threshold_expression I>3\s(I)
_cod_data_source_file bh2026.cif
_cod_data_source_block I
_cod_original_formula_sum 'C2 H10 F1 N2 O3 P1'
_cod_database_code 2209742
_cod_database_fobs_code 2209742

loop_
_symmetry_equiv_pos_site_id
_symmetry_equiv_pos_as_xyz
1 x,y,z
2 1/2+x,y,1/2-z
3 1/2-x,1/2+y,z
4 -x,1/2+y,1/2-z
5 -x,-y,-z
6 1/2-x,-y,1/2+z
7 1/2+x,1/2-y,-z
8 x,1/2-y,1/2+z

loop_
_atom_site_type_symbol
_atom_site_label
_atom_site_fract_x
_atom_site_fract_y
_atom_site_fract_z
_atom_site_U_iso_or_equiv
_atom_site_adp_type
_atom_site_calc_flag
_atom_site_occupancy
P P1 0.16714(5) 0.39257(2) 0.635851(19) 0.01179(11) Uani d 1
O O1 0.00000(13) 0.39113(7) 0.57290(6) 0.0169(3) Uani d 1
O O2 0.18329(13) 0.49619(7) 0.68302(5) 0.0165(3) Uani d 1
O O3 0.35991(13) 0.35141(7) 0.60172(6) 0.0193(3) Uani d 1
F F1 0.10343(13) 0.30908(6) 0.70552(5) 0.0255(3) Uani d 1
N N1 0.33205(17) 0.51592(9) 0.35706(7) 0.0139(3) Uani d 1
C C1 0.3754(2) 0.41103(10) 0.39430(8) 0.0164(4) Uani d 1
C C2 0.2279(2) 0.32721(11) 0.36971(8) 0.0182(4) Uani d 1
N N2 0.02547(16) 0.34636(9) 0.40335(7) 0.0138(3) Uani d 1
H H1n1 0.435(3) 0.5583(13) 0.3697(9) 0.0209 Uiso d 1
H H2n1 0.322(2) 0.5076(11) 0.3003(11) 0.0209 Uiso d 1
H H3n1 0.212(3) 0.5431(13) 0.3802(9) 0.0209 Uiso d 1
H H1n2 -0.045(2) 0.2841(14) 0.3976(10) 0.0208 Uiso d 1
H H2n2 0.029(2) 0.3613(12) 0.4594(11) 0.0208 Uiso d 1
H H3n2 -0.043(2) 0.3982(12) 0.3732(9) 0.0208 Uiso d 1
H H1c1 0.379737 0.417018 0.45497 0.0197 Uiso d 1
H H2c1 0.506438 0.388845 0.377785 0.0197 Uiso d 1
H H1c2 0.222361 0.321799 0.309018 0.0218 Uiso d 1
H H2c2 0.274288 0.258914 0.38853 0.0218 Uiso d 1

loop_
_atom_site_aniso_label
_atom_site_aniso_U_11
_atom_site_aniso_U_22
_atom_site_aniso_U_33
_atom_site_aniso_U_12
_atom_site_aniso_U_13
_atom_site_aniso_U_23
_atom_site_aniso_type_symbol
P1 0.01110(19) 0.01060(19) 0.01367(19) 0.00051(11) -0.00086(12) 0.00063(11) P
O1 0.0141(5) 0.0212(5) 0.0155(5) 0.0007(4) -0.0021(4) -0.0022(4) O
O2 0.0194(5) 0.0140(5) 0.0162(5) 0.0016(4) -0.0021(3) -0.0017(3) O
O3 0.0134(5) 0.0155(5) 0.0288(5) 0.0031(4) 0.0002(4) -0.0040(4) O
F1 0.0303(5) 0.0224(4) 0.0238(4) -0.0064(4) -0.0017(4) 0.0098(3) F
N1 0.0123(5) 0.0148(5) 0.0147(6) -0.0008(4) 0.0006(4) -0.0004(4) N
C1 0.0138(6) 0.0178(6) 0.0178(7) 0.0010(5) -0.0003(5) 0.0034(5) C
C2 0.0172(6) 0.0147(6) 0.0228(7) 0.0023(5) 0.0034(5) -0.0020(5) C
N2 0.0148(5) 0.0114(5) 0.0154(6) -0.0012(4) -0.0004(4) -0.0005(4) N

loop_
_atom_type_symbol
_atom_type_scat_dispersion_real
_atom_type_scat_dispersion_imag
_atom_type_scat_source
P 0.102 0.094 'International Tables Vol C Tables  4.2.6.8 and 6.1.1.1'
O 0.011 0.006 'International Tables Vol C Tables  4.2.6.8 and 6.1.1.1'
F 0.017 0.010 'International Tables Vol C Tables  4.2.6.8 and 6.1.1.1'
C 0.003 0.002 'International Tables Vol C Tables  4.2.6.8 and 6.1.1.1'
N 0.006 0.003 'International Tables Vol C Tables  4.2.6.8 and 6.1.1.1'
H 0.000 0.000 'International Tables Vol C Tables  4.2.6.8 and 6.1.1.1'

loop_
_geom_angle_atom_site_label_1
_geom_angle_atom_site_label_2
_geom_angle_atom_site_label_3
_geom_angle
_geom_angle_publ_flag
O1 P1 O2 113.08(5) no
O1 P1 O3 114.02(5) no
O1 P1 F1 104.45(5) no
O2 P1 O3 114.51(5) no
O2 P1 F1 104.53(5) no
O3 P1 F1 104.82(5) no
C1 N1 H1N1 106.8(10) no
C1 N1 H2N1 107.9(9) no
C1 N1 H3N1 109.7(10) no
H1N1 N1 H2N1 110.3(13) no
H1N1 N1 H3N1 111.1(14) no
H2N1 N1 H3N1 110.9(13) no
N1 C1 C2 113.29(11) no
N1 C1 H1C1 109.47 no
N1 C1 H2C1 109.47 no
C2 C1 H1C1 109.47 no
C2 C1 H2C1 109.47 no
H1c1 C1 H2c1 105.36 no
C1 C2 N2 113.68(11) no
C1 C2 H1C2 109.47 no
C1 C2 H2C2 109.47 no
N2 C2 H1C2 109.47 no
N2 C2 H2C2 109.47 no
H1C2 C2 H2C2 104.91 no
C2 N2 H1N2 107.4(10) no
C2 N2 H2N2 111.0(9) no
C2 N2 H3N2 112.6(10) no
H1N2 N2 H2N2 106.7(14) no
H1N2 N2 H3N2 107.1(14) no
H2N2 N2 H3N2 111.7(13) no

loop_
_geom_bond_atom_site_label_1
_geom_bond_atom_site_label_2
_geom_bond_distance
_geom_bond_publ_flag
P1 O1 1.5147(9) yes
P1 O2 1.5188(9) yes
P1 O3 1.5108(9) yes
P1 F1 1.5945(8) yes
N1 C1 1.4871(17) yes
N1 H1N1 0.907(17) no
N1 H2N1 0.912(17) no
N1 H3N1 0.958(17) no
C1 C2 1.5129(19) yes
C1 H1C1 0.97 no
C1 H2C1 0.97 no
C2 N2 1.4952(17) yes
C2 H1C2 0.97 no
C2 H2C2 0.97 no
N2 H1N2 0.928(17) no
N2 H2N2 0.913(17) no
N2 H3N2 0.937(16) no

loop_
_geom_hbond_atom_site_label_D
_geom_hbond_atom_site_label_H
_geom_hbond_atom_site_label_A
_geom_hbond_site_symmetry_A
_geom_hbond_distance_DH
_geom_hbond_distance_HA
_geom_hbond_distance_DA
_geom_hbond_angle_DHA
_geom_hbond_publ_flag
C1 H1C1 O3 1_555 0.97 2.49 3.3915(16) 155 yes
C2 H1C2 F1 8_554 0.97 2.48 3.2478(15) 136 yes
N1 H1N1 O3 5_666 0.907(17) 1.858(17) 2.7648(14) 177.6(15) yes
N1 H2N1 O2 6_564 0.912(17) 1.870(17) 2.7786(14) 173.9(13) yes
N1 H3N1 O1 5_566 0.958(17) 1.825(17) 2.7790(14) 173.2(15) yes
N2 H1N2 O3 7_456 0.928(17) 1.837(17) 2.7520(14) 167.9(15) yes
N2 H2N2 O1 1_555 0.913(17) 1.858(17) 2.7655(15) 172.2(14) yes
N2 H3N2 O2 5_566 0.937(16) 1.874(16) 2.8104(14) 177.7(14) yes
C2 H2C2 O1 7_556 0.97 2.52 3.4545(16) 161 no

loop_
_geom_torsion_atom_site_label_1
_geom_torsion_atom_site_label_2
_geom_torsion_atom_site_label_3
_geom_torsion_atom_site_label_4
_geom_torsion
_geom_torsion_publ_flag
N1 C1 C2 N2 -65.92(14) no

loop_
_cod_related_entry_id
_cod_related_entry_database
_cod_related_entry_code
1 ChemSpider 30655007
